data_1559557
loop_
_publ_author_name
'Garg, Shipra'
'Unruh, Daniel K.'
'Krempner, Clemens'

_publ_section_title
;
 Zirconium and hafnium polyhedral oligosilsesquioxane complexes -- green
 homogeneous catalysts in the formation of bio-derived ethers via a
 MPV/etherification reaction cascade
;
_journal_issue 1
_journal_name_full 'Catalysis Science &amp; Technology'
_journal_page_first 211
_journal_page_last 218
_journal_paper_doi 10.1039/D0CY01864C
_journal_volume 11
_journal_year 2021
_chemical_formula_sum 'C96 H184 O28 Si14 Zr2'
_chemical_formula_weight 2362.12
_space_group_IT_number 61
_space_group_name_Hall '-P 2ac 2ab'
_space_group_name_H-M_alt 'P b c a'
_symmetry_cell_setting orthorhombic
_symmetry_Int_Tables_number 61
_symmetry_space_group_name_Hall '-P 2ac 2ab'
_symmetry_space_group_name_H-M 'P b c a'
_atom_sites_solution_hydrogens mixed
_atom_sites_solution_primary dual
_atom_sites_solution_secondary difmap
_audit_creation_date 2019-12-09T15:37:05-00:00
_audit_creation_method 'WinGX routine CIF_UPDATE'
_audit_update_record
;
2020-06-10 deposited with the CCDC.	2020-10-23 downloaded from the CCDC.
;
_cell_angle_alpha 90
_cell_angle_beta 90
_cell_angle_gamma 90
_cell_formula_units_Z 4
_cell_length_a 20.0054(14)
_cell_length_b 24.0516(17)
_cell_length_c 27.5739(19)
_cell_measurement_reflns_used 9856
_cell_measurement_temperature 100(2)
_cell_measurement_theta_max 24.00
_cell_measurement_theta_min 2.21
_cell_volume 13267.5(16)
_computing_cell_refinement 'Bruker SAINT'
_computing_data_collection 'Bruker APEX2'
_computing_data_reduction 'Bruker SAINT'
_computing_structure_refinement 'SHELXL-2018/3 (Sheldrick, 2018)'
_computing_structure_solution 'SHELXT 2014/5 (Sheldrick, 2014)'
_diffrn_ambient_temperature 100(2)
_diffrn_measured_fraction_theta_full 1
_diffrn_measured_fraction_theta_max 0.999
_diffrn_measurement_device_type 'Bruker APEX-II CCD'
_diffrn_measurement_method '\w scans'
_diffrn_radiation_monochromator graphite
_diffrn_radiation_source 'fine-focus sealed tube'
_diffrn_radiation_type MoK\a
_diffrn_radiation_wavelength 0.71073
_diffrn_reflns_av_R_equivalents 0.0647
_diffrn_reflns_av_unetI/netI 0.033
_diffrn_reflns_Laue_measured_fraction_full 1
_diffrn_reflns_Laue_measured_fraction_max 0.999
_diffrn_reflns_limit_h_max 25
_diffrn_reflns_limit_h_min -25
_diffrn_reflns_limit_k_max 30
_diffrn_reflns_limit_k_min -30
_diffrn_reflns_limit_l_max 35
_diffrn_reflns_limit_l_min -35
_diffrn_reflns_number 151620
_diffrn_reflns_point_group_measured_fraction_full 1
_diffrn_reflns_point_group_measured_fraction_max 0.999
_diffrn_reflns_theta_full 25.242
_diffrn_reflns_theta_max 27.171
_diffrn_reflns_theta_min 1.477
_exptl_absorpt_coefficient_mu 0.344
_exptl_absorpt_correction_T_max 0.7450
_exptl_absorpt_correction_T_min 0.6913
_exptl_absorpt_correction_type multi-scan
_exptl_absorpt_process_details SADABS
_exptl_crystal_colour colourless
_exptl_crystal_density_diffrn 1.183
_exptl_crystal_description cube
_exptl_crystal_F_000 5040
_exptl_crystal_size_max 0.225
_exptl_crystal_size_mid 0.225
_exptl_crystal_size_min 0.225
_refine_diff_density_max 0.564
_refine_diff_density_min -0.444
_refine_diff_density_rms 0.061
_refine_ls_extinction_method none
_refine_ls_goodness_of_fit_ref 1.022
_refine_ls_hydrogen_treatment mixed
_refine_ls_matrix_type full
_refine_ls_number_parameters 773
_refine_ls_number_reflns 14725
_refine_ls_number_restraints 804
_refine_ls_restrained_S_all 1.009
_refine_ls_R_factor_all 0.0536
_refine_ls_R_factor_gt 0.0345
_refine_ls_shift/su_max 0.003
_refine_ls_shift/su_mean 0
_refine_ls_structure_factor_coef Fsqd
_refine_ls_weighting_details 'w=1/[\s^2^(Fo^2^)+(0.0331P)^2^+11.8542P] where P=(Fo^2^+2Fc^2^)/3'
_refine_ls_weighting_scheme calc
_refine_ls_wR_factor_gt 0.0775
_refine_ls_wR_factor_ref 0.0878
_reflns_Friedel_coverage 0
_reflns_number_gt 11280
_reflns_number_total 14725
_reflns_threshold_expression 'I > 2\s(I)'
_cod_data_source_file d0cy01864c2.cif
_cod_data_source_block II
_cod_depositor_comments 'Adding full bibliography for 1559556--1559559.cif.'
_cod_database_code 1559557
_shelx_estimated_absorpt_t_min 0.927
_shelx_estimated_absorpt_t_max 0.927
_shelx_shelxl_version_number 2018/3

loop_
_symmetry_equiv_pos_as_xyz
'x, y, z'
'-x+1/2, -y, z+1/2'
'-x, y+1/2, -z+1/2'
'x+1/2, -y+1/2, -z'
'-x, -y, -z'
'x-1/2, y, -z-1/2'
'x, -y-1/2, z-1/2'
'-x-1/2, y-1/2, z'

loop_
_atom_site_label
_atom_site_type_symbol
_atom_site_fract_x
_atom_site_fract_y
_atom_site_fract_z
_atom_site_U_iso_or_equiv
_atom_site_adp_type
_atom_site_occupancy
_atom_site_site_symmetry_order
_atom_site_calc_flag
_atom_site_refinement_flags_posn
_atom_site_refinement_flags_adp
_atom_site_refinement_flags_occupancy
_atom_site_disorder_assembly
_atom_site_disorder_group
Zr1 Zr 0.47364(2) 0.54838(2) 0.45684(2) 0.01606(5) Uani 1 1 d . . . . .
Si1 Si 0.34115(3) 0.57097(3) 0.37445(2) 0.02157(13) Uani 1 1 d . . . . .
Si2 Si 0.37927(3) 0.69630(2) 0.36088(2) 0.02058(12) Uani 1 1 d . . . . .
Si3 Si 0.50558(3) 0.68804(2) 0.42645(2) 0.01927(12) Uani 1 1 d . . . . .
Si4 Si 0.56026(3) 0.52793(2) 0.35176(2) 0.01937(12) Uani 1 1 d . . . . .
Si5 Si 0.42955(3) 0.54161(2) 0.28594(2) 0.02149(12) Uani 1 1 d . . . . .
Si6 Si 0.46406(3) 0.66451(2) 0.26957(2) 0.01905(12) Uani 1 1 d . . . . .
Si7 Si 0.58928(3) 0.65342(2) 0.33638(2) 0.01933(12) Uani 1 1 d . . . . .
O1 O 0.53358(7) 0.51648(6) 0.40606(5) 0.0211(3) Uani 1 1 d . . . . .
O2 O 0.43309(7) 0.70436(6) 0.40401(5) 0.0246(3) Uani 1 1 d . . . . .
O3 O 0.45560(7) 0.46634(6) 0.48546(5) 0.0204(3) Uani 1 1 d . . . . .
O4 O 0.53938(7) 0.66060(6) 0.29068(5) 0.0231(3) Uani 1 1 d . . . . .
O5 O 0.38945(7) 0.55440(6) 0.41893(5) 0.0238(3) Uani 1 1 d . . . . .
O6 O 0.49856(8) 0.52749(6) 0.31389(5) 0.0262(3) Uani 1 1 d . . . . .
O7 O 0.40929(8) 0.57224(7) 0.52289(6) 0.0307(4) Uani 1 1 d D . . . .
H7C H 0.4187(13) 0.5542(10) 0.5501(7) 0.037 Uiso 1 1 d D U . . .
O8 O 0.43625(7) 0.60199(6) 0.26017(5) 0.0255(3) Uani 1 1 d . . . . .
O9 O 0.50028(7) 0.62772(6) 0.45162(5) 0.0223(3) Uani 1 1 d . . . . .
O10 O 0.36907(7) 0.54356(6) 0.32457(5) 0.0260(3) Uani 1 1 d . . . . .
O12 O 0.33997(7) 0.63837(6) 0.36841(5) 0.0252(3) Uani 1 1 d . . . . .
O13 O 0.41698(7) 0.69600(6) 0.30871(5) 0.0245(3) Uani 1 1 d . . . . .
C1 C 0.53384(11) 0.74524(9) 0.46710(8) 0.0254(5) Uani 1 1 d . . . . .
H1 H 0.510265 0.741412 0.498909 0.03 Uiso 1 1 calc R U . . .
C2 C 0.51558(15) 0.80197(10) 0.44502(10) 0.0419(6) Uani 1 1 d . . . . .
H2A H 0.533144 0.803842 0.411492 0.05 Uiso 1 1 calc R U . . .
H2B H 0.46631 0.805251 0.443324 0.05 Uiso 1 1 calc R U . . .
C3 C 0.54323(17) 0.85058(11) 0.47394(13) 0.0591(9) Uani 1 1 d . . . . .
H3A H 0.532492 0.885801 0.457074 0.071 Uiso 1 1 calc R U . . .
H3B H 0.521805 0.851522 0.506292 0.071 Uiso 1 1 calc R U . . .
C4 C 0.61824(17) 0.84566(12) 0.47991(12) 0.0574(8) Uani 1 1 d . . . . .
H4A H 0.634921 0.877195 0.499554 0.069 Uiso 1 1 calc R U . . .
H4B H 0.639944 0.84745 0.447677 0.069 Uiso 1 1 calc R U . . .
C5 C 0.63649(14) 0.79137(11) 0.50452(10) 0.0451(7) Uani 1 1 d . . . . .
H5A H 0.617792 0.790927 0.537758 0.054 Uiso 1 1 calc R U . . .
H5B H 0.685729 0.78844 0.507065 0.054 Uiso 1 1 calc R U . . .
C6 C 0.60956(12) 0.74188(10) 0.47619(9) 0.0350(6) Uani 1 1 d . . . . .
H6A H 0.619543 0.707352 0.494345 0.042 Uiso 1 1 calc R U . . .
H6B H 0.632957 0.739714 0.444611 0.042 Uiso 1 1 calc R U . . .
C7 C 0.67235(11) 0.68181(9) 0.32173(8) 0.0249(5) Uani 1 1 d . . . . .
H7 H 0.70413 0.667624 0.346846 0.03 Uiso 1 1 calc R U . . .
C8 C 0.67424(12) 0.74517(10) 0.32409(9) 0.0339(5) Uani 1 1 d . . . . .
H8A H 0.642295 0.760627 0.300214 0.041 Uiso 1 1 calc R U . . .
H8B H 0.660096 0.757495 0.356773 0.041 Uiso 1 1 calc R U . . .
C9 C 0.74391(14) 0.76753(11) 0.31349(10) 0.0414(6) Uani 1 1 d . . . . .
H9A H 0.742772 0.808683 0.313579 0.05 Uiso 1 1 calc R U . . .
H9B H 0.774968 0.755335 0.33934 0.05 Uiso 1 1 calc R U . . .
C10 C 0.76941(13) 0.74718(11) 0.26465(10) 0.0397(6) Uani 1 1 d . . . . .
H10A H 0.741287 0.762932 0.238496 0.048 Uiso 1 1 calc R U . . .
H10B H 0.815748 0.760473 0.259736 0.048 Uiso 1 1 calc R U . . .
C11 C 0.76806(12) 0.68437(11) 0.26160(11) 0.0413(6) Uani 1 1 d . . . . .
H11A H 0.800129 0.668683 0.285273 0.05 Uiso 1 1 calc R U . . .
H11B H 0.782142 0.67256 0.228758 0.05 Uiso 1 1 calc R U . . .
O11 O 0.59634(7) 0.58840(6) 0.34966(5) 0.0242(3) Uani 1 1 d . . . . .
C12 C 0.69818(12) 0.66183(11) 0.27213(9) 0.0360(6) Uani 1 1 d . . . . .
H12A H 0.699339 0.620679 0.271676 0.043 Uiso 1 1 calc R U . . .
H12B H 0.667093 0.674303 0.246403 0.043 Uiso 1 1 calc R U . . .
C13 C 0.62260(11) 0.47549(9) 0.33253(8) 0.0279(5) Uani 1 1 d D . . . .
H13A H 0.655968 0.471764 0.35934 0.033 Uiso 0.787(4) 1 calc R U P A 1
H13B H 0.614432 0.446189 0.357573 0.033 Uiso 0.213(4) 1 calc R U P A 2
C14A C 0.59254(14) 0.41921(11) 0.32429(11) 0.0338(7) Uani 0.881(3) 1 d D . P B 1
H14A H 0.557277 0.422093 0.299222 0.041 Uiso 0.881(3) 1 calc R U P B 1
H14B H 0.571304 0.406228 0.354674 0.041 Uiso 0.881(3) 1 calc R U P B 1
C15A C 0.64432(16) 0.37683(12) 0.30817(13) 0.0400(8) Uani 0.881(3) 1 d D . P B 1
H15A H 0.677304 0.371096 0.33446 0.048 Uiso 0.881(3) 1 calc R U P B 1
H15B H 0.622091 0.340816 0.30167 0.048 Uiso 0.881(3) 1 calc R U P B 1
C16A C 0.6800(2) 0.39636(14) 0.26278(12) 0.0384(8) Uani 0.881(3) 1 d D . P B 1
H16A H 0.71483 0.368943 0.253821 0.046 Uiso 0.881(3) 1 calc R U P B 1
H16B H 0.647655 0.398618 0.235705 0.046 Uiso 0.881(3) 1 calc R U P B 1
C17A C 0.71209(18) 0.45245(15) 0.27014(14) 0.0500(10) Uani 0.881(3) 1 d D . P B 1
H17A H 0.732642 0.464941 0.239354 0.06 Uiso 0.881(3) 1 calc R U P B 1
H17B H 0.747947 0.449331 0.294737 0.06 Uiso 0.881(3) 1 calc R U P B 1
C18A C 0.66089(16) 0.49524(12) 0.28677(12) 0.0450(9) Uani 0.881(3) 1 d D . P B 1
H18A H 0.628591 0.502141 0.260243 0.054 Uiso 0.881(3) 1 calc R U P B 1
H18B H 0.683926 0.530715 0.293996 0.054 Uiso 0.881(3) 1 calc R U P B 1
C14B C 0.6036(11) 0.4429(11) 0.2863(8) 0.054(7) Uani 0.119(3) 1 d D . P B 2
H14C H 0.557545 0.428438 0.290069 0.064 Uiso 0.119(3) 1 calc R U P B 2
H14D H 0.603517 0.468895 0.258436 0.064 Uiso 0.119(3) 1 calc R U P B 2
C15B C 0.6500(11) 0.3945(11) 0.2747(14) 0.056(9) Uani 0.119(3) 1 d D . P B 2
H15C H 0.64666 0.365142 0.299739 0.067 Uiso 0.119(3) 1 calc R U P B 2
H15D H 0.639338 0.37823 0.242656 0.067 Uiso 0.119(3) 1 calc R U P B 2
C16B C 0.7181(11) 0.4203(12) 0.2746(8) 0.041(5) Uani 0.119(3) 1 d D . P B 2
H16C H 0.718447 0.45269 0.252462 0.049 Uiso 0.119(3) 1 calc R U P B 2
H16D H 0.751121 0.392956 0.262416 0.049 Uiso 0.119(3) 1 calc R U P B 2
C17B C 0.7381(11) 0.4389(9) 0.3251(8) 0.045(5) Uani 0.119(3) 1 d D . P B 2
H17C H 0.734327 0.407429 0.348088 0.054 Uiso 0.119(3) 1 calc R U P B 2
H17D H 0.785011 0.451967 0.325069 0.054 Uiso 0.119(3) 1 calc R U P B 2
C18B C 0.6922(7) 0.4853(9) 0.3403(11) 0.054(7) Uani 0.119(3) 1 d D . P B 2
H18C H 0.699346 0.492682 0.375262 0.065 Uiso 0.119(3) 1 calc R U P B 2
H18D H 0.705108 0.519373 0.322418 0.065 Uiso 0.119(3) 1 calc R U P B 2
C19 C 0.41312(12) 0.48693(9) 0.24023(8) 0.0284(5) Uani 1 1 d . . . . .
H19 H 0.371751 0.49756 0.222098 0.034 Uiso 1 1 calc R U . . .
O14 O 0.55895(7) 0.68646(6) 0.38229(5) 0.0263(3) Uani 1 1 d . . . . .
C20 C 0.39978(13) 0.43049(9) 0.26543(9) 0.0333(5) Uani 1 1 d . . . . .
H20A H 0.437617 0.421867 0.287315 0.04 Uiso 1 1 calc R U . . .
H20B H 0.358968 0.43369 0.285551 0.04 Uiso 1 1 calc R U . . .
C21 C 0.39093(15) 0.38275(11) 0.22966(11) 0.0471(7) Uani 1 1 d . . . . .
H21A H 0.386468 0.347364 0.247714 0.057 Uiso 1 1 calc R U . . .
H21B H 0.349436 0.388514 0.210753 0.057 Uiso 1 1 calc R U . . .
C22 C 0.45003(18) 0.37899(12) 0.19531(11) 0.0566(8) Uani 1 1 d . . . . .
H22A H 0.442347 0.348602 0.171749 0.068 Uiso 1 1 calc R U . . .
H22B H 0.490937 0.370093 0.213963 0.068 Uiso 1 1 calc R U . . .
C23 C 0.46006(18) 0.43345(12) 0.16814(10) 0.0560(8) Uani 1 1 d . . . . .
H23A H 0.42052 0.440909 0.147556 0.067 Uiso 1 1 calc R U . . .
H23B H 0.499575 0.430276 0.146708 0.067 Uiso 1 1 calc R U . . .
C24 C 0.47016(14) 0.48173(11) 0.20340(9) 0.0390(6) Uani 1 1 d . . . . .
H24A H 0.473647 0.516794 0.184769 0.047 Uiso 1 1 calc R U . . .
H24B H 0.512779 0.476322 0.221031 0.047 Uiso 1 1 calc R U . . .
C25 C 0.46702(11) 0.70290(9) 0.21145(7) 0.0233(4) Uani 1 1 d . . . . .
H25 H 0.42003 0.709637 0.200566 0.028 Uiso 1 1 calc R U . . .
C26 C 0.50238(15) 0.66900(11) 0.17238(8) 0.0402(6) Uani 1 1 d . . . . .
H26A H 0.477395 0.634031 0.166897 0.048 Uiso 1 1 calc R U . . .
H26B H 0.547725 0.659091 0.183855 0.048 Uiso 1 1 calc R U . . .
C27 C 0.50806(18) 0.70055(12) 0.12450(9) 0.0509(8) Uani 1 1 d . . . . .
H27A H 0.532412 0.677463 0.100599 0.061 Uiso 1 1 calc R U . . .
H27B H 0.462779 0.707923 0.11152 0.061 Uiso 1 1 calc R U . . .
C28 C 0.54435(16) 0.75464(13) 0.13151(10) 0.0533(8) Uani 1 1 d . . . . .
H28A H 0.546441 0.774892 0.10029 0.064 Uiso 1 1 calc R U . . .
H28B H 0.590688 0.747201 0.142305 0.064 Uiso 1 1 calc R U . . .
C29 C 0.50912(18) 0.78997(11) 0.16875(10) 0.0508(8) Uani 1 1 d . . . . .
H29A H 0.464388 0.800394 0.15638 0.061 Uiso 1 1 calc R U . . .
H29B H 0.53489 0.824593 0.174011 0.061 Uiso 1 1 calc R U . . .
C30 C 0.50134(16) 0.75920(10) 0.21726(9) 0.0430(7) Uani 1 1 d . . . . .
H30A H 0.546069 0.753553 0.231821 0.052 Uiso 1 1 calc R U . . .
H30B H 0.474882 0.7825 0.239786 0.052 Uiso 1 1 calc R U . . .
C31 C 0.25421(11) 0.54528(12) 0.38047(9) 0.0375(6) Uani 1 1 d D . . . .
H31A H 0.256644 0.504223 0.375014 0.045 Uiso 0.787(4) 1 calc R U P A 1
H31B H 0.240135 0.573068 0.405438 0.045 Uiso 0.213(4) 1 calc R U P A 2
C32 C 0.20973(11) 0.56808(12) 0.33961(10) 0.0387(6) Uani 1 1 d D . . . .
H32A H 0.231124 0.560186 0.307973 0.046 Uiso 0.787(4) 1 calc R U P A 1
H32B H 0.206056 0.608937 0.343031 0.046 Uiso 0.787(4) 1 calc R U P A 1
H32C H 0.214812 0.544625 0.310334 0.046 Uiso 0.213(4) 1 calc R U P A 2
H32D H 0.223962 0.606328 0.331284 0.046 Uiso 0.213(4) 1 calc R U P A 2
C33A C 0.13886(18) 0.54241(18) 0.34008(15) 0.0390(9) Uani 0.787(4) 1 d D . P A 1
H33A H 0.110978 0.559965 0.314675 0.047 Uiso 0.787(4) 1 calc R U P A 1
H33B H 0.14152 0.502061 0.333271 0.047 Uiso 0.787(4) 1 calc R U P A 1
C34A C 0.10778(16) 0.55187(18) 0.38936(14) 0.0478(10) Uani 0.787(4) 1 d D . P A 1
H34A H 0.101792 0.592271 0.394689 0.057 Uiso 0.787(4) 1 calc R U P A 1
H34B H 0.063119 0.53418 0.390334 0.057 Uiso 0.787(4) 1 calc R U P A 1
C35A C 0.15073(17) 0.52814(18) 0.42939(13) 0.0430(9) Uani 0.787(4) 1 d D . P A 1
H35A H 0.153125 0.487228 0.425877 0.052 Uiso 0.787(4) 1 calc R U P A 1
H35B H 0.129993 0.536506 0.461163 0.052 Uiso 0.787(4) 1 calc R U P A 1
C36A C 0.22156(15) 0.55241(14) 0.42805(11) 0.0336(8) Uani 0.787(4) 1 d D . P A 1
H36A H 0.219444 0.59254 0.435884 0.04 Uiso 0.787(4) 1 calc R U P A 1
H36B H 0.249039 0.534035 0.453246 0.04 Uiso 0.787(4) 1 calc R U P A 1
C33B C 0.1347(6) 0.5685(7) 0.3558(6) 0.047(4) Uani 0.213(4) 1 d D . P A 2
H33C H 0.127876 0.594184 0.383455 0.056 Uiso 0.213(4) 1 calc R U P A 2
H33D H 0.105304 0.580072 0.328735 0.056 Uiso 0.213(4) 1 calc R U P A 2
C34B C 0.1206(5) 0.5089(5) 0.3706(5) 0.042(3) Uani 0.213(4) 1 d D . P A 2
H34C H 0.072475 0.504768 0.378104 0.051 Uiso 0.213(4) 1 calc R U P A 2
H34D H 0.131359 0.483781 0.343234 0.051 Uiso 0.213(4) 1 calc R U P A 2
C35B C 0.1615(5) 0.4926(6) 0.4144(5) 0.042(3) Uani 0.213(4) 1 d D . P A 2
H35C H 0.152535 0.453219 0.422364 0.05 Uiso 0.213(4) 1 calc R U P A 2
H35D H 0.147566 0.515539 0.442433 0.05 Uiso 0.213(4) 1 calc R U P A 2
C36B C 0.2358(5) 0.5004(4) 0.4058(4) 0.031(3) Uani 0.213(4) 1 d D . P A 2
H36C H 0.258319 0.501847 0.437745 0.037 Uiso 0.213(4) 1 calc R U P A 2
H36D H 0.252806 0.467052 0.388674 0.037 Uiso 0.213(4) 1 calc R U P A 2
C37 C 0.31959(11) 0.75485(9) 0.36470(8) 0.0274(5) Uani 1 1 d . . . . .
H37 H 0.283167 0.747875 0.340623 0.033 Uiso 1 1 calc R U . . .
C38 C 0.35227(13) 0.81066(10) 0.35191(9) 0.0342(6) Uani 1 1 d . . . . .
H38A H 0.391501 0.816684 0.373159 0.041 Uiso 1 1 calc R U . . .
H38B H 0.368265 0.809467 0.317951 0.041 Uiso 1 1 calc R U . . .
C39 C 0.30359(17) 0.85919(11) 0.35787(10) 0.0517(8) Uani 1 1 d . . . . .
H39A H 0.327326 0.894548 0.351441 0.062 Uiso 1 1 calc R U . . .
H39B H 0.267113 0.8556 0.333809 0.062 Uiso 1 1 calc R U . . .
C40 C 0.27407(18) 0.86075(12) 0.40831(11) 0.0599(9) Uani 1 1 d . . . . .
H40A H 0.241495 0.891623 0.410607 0.072 Uiso 1 1 calc R U . . .
H40B H 0.309997 0.867587 0.432272 0.072 Uiso 1 1 calc R U . . .
C41 C 0.23950(17) 0.80629(12) 0.41988(12) 0.0606(9) Uani 1 1 d . . . . .
H41A H 0.201346 0.800998 0.397487 0.073 Uiso 1 1 calc R U . . .
H41B H 0.221732 0.807644 0.453367 0.073 Uiso 1 1 calc R U . . .
C42 C 0.28768(14) 0.75709(11) 0.41508(10) 0.0413(6) Uani 1 1 d . . . . .
H42A H 0.323225 0.760382 0.439892 0.05 Uiso 1 1 calc R U . . .
H42B H 0.263093 0.722051 0.421137 0.05 Uiso 1 1 calc R U . . .
C43A C 0.36145(18) 0.61802(17) 0.52449(13) 0.0490(9) Uani 0.881(3) 1 d D U P B 1
H43A H 0.351483 0.629892 0.490493 0.059 Uiso 0.881(3) 1 calc R U P B 1
C44A C 0.2976(2) 0.5978(3) 0.54752(17) 0.0815(16) Uani 0.881(3) 1 d D U P B 1
H44A H 0.264198 0.627651 0.546829 0.122 Uiso 0.881(3) 1 calc R U P B 1
H44B H 0.306289 0.587051 0.581205 0.122 Uiso 0.881(3) 1 calc R U P B 1
H44C H 0.280657 0.565643 0.529496 0.122 Uiso 0.881(3) 1 calc R U P B 1
C45A C 0.3914(3) 0.66629(16) 0.55112(17) 0.0864(16) Uani 0.881(3) 1 d D U P B 1
H45A H 0.433018 0.677549 0.535135 0.13 Uiso 0.881(3) 1 calc R U P B 1
H45B H 0.400929 0.655411 0.584668 0.13 Uiso 0.881(3) 1 calc R U P B 1
H45C H 0.359882 0.697473 0.550972 0.13 Uiso 0.881(3) 1 calc R U P B 1
C43B C 0.3584(14) 0.6076(11) 0.5459(11) 0.057(4) Uani 0.119(3) 1 d D U P B 2
H43B H 0.364237 0.611336 0.58177 0.069 Uiso 0.119(3) 1 calc R U P B 2
C44B C 0.2979(14) 0.5752(16) 0.5320(14) 0.065(5) Uani 0.119(3) 1 d D U P B 2
H44D H 0.257702 0.595328 0.542266 0.098 Uiso 0.119(3) 1 calc R U P B 2
H44E H 0.299085 0.538734 0.547754 0.098 Uiso 0.119(3) 1 calc R U P B 2
H44F H 0.297024 0.570297 0.496683 0.098 Uiso 0.119(3) 1 calc R U P B 2
C45B C 0.3619(18) 0.6604(12) 0.5202(11) 0.070(5) Uani 0.119(3) 1 d D U P B 2
H45D H 0.321073 0.681749 0.526294 0.104 Uiso 0.119(3) 1 calc R U P B 2
H45E H 0.366403 0.653438 0.485344 0.104 Uiso 0.119(3) 1 calc R U P B 2
H45F H 0.400719 0.681497 0.531707 0.104 Uiso 0.119(3) 1 calc R U P B 2
C46 C 0.40580(13) 0.42685(12) 0.46876(9) 0.0430(7) Uani 1 1 d D . . . .
H46A H 0.422319 0.391148 0.482963 0.052 Uiso 0.603(8) 1 calc R U P C 1
H46B H 0.380808 0.45074 0.44526 0.052 Uiso 0.397(8) 1 calc R U P C 2
C47A C 0.4095(2) 0.41536(18) 0.41513(16) 0.0322(13) Uani 0.603(8) 1 d D . P C 1
H47A H 0.393563 0.447947 0.397179 0.048 Uiso 0.603(8) 1 calc R U P C 1
H47B H 0.38137 0.383216 0.407291 0.048 Uiso 0.603(8) 1 calc R U P C 1
H47C H 0.455852 0.407447 0.406023 0.048 Uiso 0.603(8) 1 calc R U P C 1
C48A C 0.3434(4) 0.4339(4) 0.4926(3) 0.0452(19) Uani 0.603(8) 1 d D . P C 1
H48A H 0.350865 0.437666 0.527575 0.068 Uiso 0.603(8) 1 calc R U P C 1
H48B H 0.315092 0.401381 0.486428 0.068 Uiso 0.603(8) 1 calc R U P C 1
H48C H 0.321313 0.467339 0.480259 0.068 Uiso 0.603(8) 1 calc R U P C 1
C47B C 0.4273(3) 0.3869(3) 0.4387(2) 0.0334(19) Uani 0.397(8) 1 d D . P C 2
H47D H 0.388854 0.366656 0.425541 0.05 Uiso 0.397(8) 1 calc R U P C 2
H47E H 0.456074 0.361013 0.456618 0.05 Uiso 0.397(8) 1 calc R U P C 2
H47F H 0.452723 0.403649 0.412127 0.05 Uiso 0.397(8) 1 calc R U P C 2
C48B C 0.3524(5) 0.4193(5) 0.5076(4) 0.032(2) Uani 0.397(8) 1 d D . P C 2
H48D H 0.312664 0.4021 0.493091 0.048 Uiso 0.397(8) 1 calc R U P C 2
H48E H 0.340384 0.4556 0.521132 0.048 Uiso 0.397(8) 1 calc R U P C 2
H48F H 0.369638 0.395288 0.533396 0.048 Uiso 0.397(8) 1 calc R U P C 2

loop_
_atom_site_aniso_label
_atom_site_aniso_U_11
_atom_site_aniso_U_22
_atom_site_aniso_U_33
_atom_site_aniso_U_23
_atom_site_aniso_U_13
_atom_site_aniso_U_12
Zr1 0.01518(9) 0.01769(9) 0.01531(9) 0.00159(7) 0.00024(7) 0.00251(7)
Si1 0.0147(3) 0.0264(3) 0.0236(3) 0.0061(2) -0.0016(2) -0.0003(2)
Si2 0.0190(3) 0.0237(3) 0.0191(3) 0.0024(2) 0.0016(2) 0.0057(2)
Si3 0.0206(3) 0.0196(3) 0.0176(3) -0.0011(2) 0.0009(2) 0.0014(2)
Si4 0.0175(3) 0.0220(3) 0.0186(3) -0.0010(2) 0.0003(2) 0.0034(2)
Si5 0.0227(3) 0.0212(3) 0.0207(3) 0.0005(2) -0.0048(2) -0.0013(2)
Si6 0.0200(3) 0.0209(3) 0.0162(3) 0.0014(2) 0.0005(2) 0.0002(2)
Si7 0.0158(3) 0.0240(3) 0.0182(3) -0.0004(2) 0.0023(2) -0.0008(2)
O1 0.0215(7) 0.0210(7) 0.0210(7) 0.0002(6) 0.0013(6) 0.0022(6)
O2 0.0244(8) 0.0263(8) 0.0231(8) 0.0001(6) -0.0023(6) 0.0053(6)
O3 0.0198(7) 0.0209(7) 0.0205(7) 0.0024(6) -0.0040(6) -0.0053(6)
O4 0.0195(7) 0.0271(8) 0.0227(7) 0.0025(6) 0.0001(6) 0.0000(6)
O5 0.0209(7) 0.0260(8) 0.0246(8) 0.0034(6) -0.0013(6) 0.0024(6)
O6 0.0257(8) 0.0286(8) 0.0242(8) -0.0015(6) -0.0052(6) 0.0024(7)
O7 0.0306(9) 0.0348(9) 0.0269(8) -0.0003(7) 0.0087(7) 0.0118(7)
O8 0.0287(8) 0.0243(8) 0.0234(8) 0.0021(6) -0.0050(6) -0.0025(6)
O9 0.0238(7) 0.0212(7) 0.0220(7) 0.0007(6) -0.0011(6) 0.0021(6)
O10 0.0243(8) 0.0271(8) 0.0265(8) -0.0003(6) -0.0028(6) -0.0036(6)
O12 0.0215(8) 0.0267(8) 0.0275(8) 0.0042(6) 0.0018(6) 0.0053(6)
O13 0.0234(8) 0.0296(8) 0.0206(7) 0.0017(6) 0.0028(6) 0.0047(6)
C1 0.0298(12) 0.0251(11) 0.0212(11) -0.0015(8) 0.0007(9) -0.0009(9)
C2 0.0543(17) 0.0255(12) 0.0460(16) -0.0035(11) -0.0130(13) 0.0012(11)
C3 0.079(2) 0.0259(14) 0.072(2) -0.0061(14) -0.0200(18) -0.0015(14)
C4 0.075(2) 0.0328(15) 0.064(2) -0.0012(14) -0.0164(17) -0.0204(15)
C5 0.0458(16) 0.0454(16) 0.0440(16) -0.0066(12) -0.0109(13) -0.0135(13)
C6 0.0330(13) 0.0318(13) 0.0402(14) -0.0032(11) -0.0085(11) -0.0037(10)
C7 0.0202(10) 0.0286(11) 0.0259(11) 0.0004(9) 0.0014(9) -0.0025(9)
C8 0.0362(13) 0.0325(13) 0.0330(13) -0.0009(10) 0.0104(11) -0.0075(11)
C9 0.0437(15) 0.0364(14) 0.0441(15) -0.0021(12) 0.0090(12) -0.0161(12)
C10 0.0309(13) 0.0411(14) 0.0473(15) 0.0017(12) 0.0138(11) -0.0081(11)
C11 0.0297(13) 0.0407(14) 0.0536(17) -0.0016(12) 0.0186(12) -0.0022(11)
O11 0.0190(7) 0.0260(8) 0.0278(8) 0.0020(6) 0.0015(6) 0.0007(6)
C12 0.0307(13) 0.0366(14) 0.0406(14) -0.0067(11) 0.0141(11) -0.0072(11)
C13 0.0256(11) 0.0317(12) 0.0263(12) -0.0033(9) 0.0001(9) 0.0090(9)
C14A 0.0329(15) 0.0275(14) 0.0411(17) -0.0067(12) 0.0095(13) 0.0049(11)
C15A 0.0422(18) 0.0265(15) 0.051(2) -0.0051(14) 0.0139(15) 0.0073(13)
C16A 0.044(2) 0.0401(18) 0.0311(17) -0.0071(13) 0.0077(16) 0.0160(16)
C17A 0.051(2) 0.0388(19) 0.060(2) 0.0019(17) 0.0341(17) 0.0095(16)
C18A 0.0478(19) 0.0333(16) 0.054(2) 0.0023(14) 0.0310(16) 0.0074(13)
C14B 0.032(10) 0.074(15) 0.055(14) -0.033(12) -0.011(9) 0.012(10)
C15B 0.037(11) 0.049(13) 0.08(2) -0.038(13) 0.024(11) -0.014(9)
C16B 0.033(10) 0.047(14) 0.043(11) -0.003(10) 0.025(8) -0.009(10)
C17B 0.033(9) 0.044(12) 0.058(12) -0.004(9) 0.004(9) 0.011(8)
C18B 0.031(7) 0.043(12) 0.089(18) -0.037(12) -0.006(8) -0.001(7)
C19 0.0347(13) 0.0245(11) 0.0260(12) -0.0021(9) -0.0090(10) -0.0007(10)
O14 0.0263(8) 0.0306(8) 0.0221(8) -0.0043(6) 0.0056(6) -0.0024(7)
C20 0.0372(14) 0.0238(11) 0.0387(14) -0.0001(10) -0.0083(11) -0.0043(10)
C21 0.0594(18) 0.0265(13) 0.0554(18) -0.0085(12) -0.0162(14) -0.0038(12)
C22 0.080(2) 0.0343(15) 0.0552(19) -0.0189(13) -0.0068(16) 0.0041(15)
C23 0.086(2) 0.0455(16) 0.0361(15) -0.0139(13) 0.0042(15) 0.0009(16)
C24 0.0560(17) 0.0333(13) 0.0276(12) -0.0055(10) 0.0016(12) -0.0006(12)
C25 0.0255(11) 0.0254(11) 0.0191(10) 0.0022(8) -0.0011(8) -0.0011(9)
C26 0.0636(18) 0.0345(14) 0.0226(12) 0.0019(10) 0.0111(12) 0.0024(13)
C27 0.083(2) 0.0455(16) 0.0245(13) 0.0053(11) 0.0172(14) 0.0031(15)
C28 0.063(2) 0.0597(19) 0.0370(15) 0.0226(14) 0.0152(14) -0.0032(15)
C29 0.084(2) 0.0321(14) 0.0365(15) 0.0113(11) -0.0015(15) -0.0128(14)
C30 0.075(2) 0.0284(13) 0.0259(12) 0.0060(10) -0.0005(13) -0.0103(13)
C31 0.0209(11) 0.0516(16) 0.0400(14) 0.0194(12) -0.0041(10) -0.0037(11)
C32 0.0233(12) 0.0494(16) 0.0433(15) 0.0151(12) -0.0088(11) -0.0047(11)
C33A 0.0230(16) 0.048(2) 0.046(2) 0.0000(18) -0.0104(16) -0.0060(17)
C34A 0.0184(15) 0.062(3) 0.063(2) -0.011(2) 0.0017(15) -0.0025(16)
C35A 0.0313(18) 0.056(2) 0.042(2) -0.0052(18) 0.0151(15) -0.0103(17)
C36A 0.0268(15) 0.0443(19) 0.0296(16) 0.0005(14) 0.0035(12) -0.0031(13)
C33B 0.021(5) 0.068(9) 0.051(10) 0.001(7) -0.016(6) -0.013(6)
C34B 0.009(5) 0.066(8) 0.052(7) -0.003(6) 0.000(4) -0.007(5)
C35B 0.024(5) 0.051(8) 0.050(7) 0.003(6) 0.010(5) -0.007(5)
C36B 0.021(5) 0.028(5) 0.043(6) 0.003(4) -0.004(4) -0.007(4)
C37 0.0262(11) 0.0290(12) 0.0270(11) 0.0044(9) 0.0017(9) 0.0100(9)
C38 0.0446(15) 0.0288(12) 0.0291(12) 0.0056(10) 0.0072(11) 0.0113(11)
C39 0.080(2) 0.0332(14) 0.0420(16) 0.0105(12) 0.0143(15) 0.0252(14)
C40 0.087(2) 0.0397(16) 0.0525(18) 0.0045(14) 0.0264(17) 0.0311(16)
C41 0.065(2) 0.0516(18) 0.065(2) 0.0077(15) 0.0321(17) 0.0320(16)
C42 0.0458(15) 0.0354(14) 0.0427(15) 0.0064(11) 0.0200(12) 0.0168(12)
C43A 0.0509(19) 0.061(2) 0.0354(19) -0.0017(17) 0.0104(16) 0.0314(17)
C44A 0.0349(19) 0.153(5) 0.057(3) -0.020(3) 0.0036(18) 0.031(3)
C45A 0.149(5) 0.041(2) 0.069(3) -0.013(2) 0.048(3) -0.008(2)
C43B 0.058(6) 0.066(6) 0.048(7) -0.006(6) 0.020(6) 0.026(5)
C44B 0.042(7) 0.093(10) 0.061(11) -0.017(10) 0.019(8) 0.027(8)
C45B 0.089(10) 0.054(8) 0.066(10) -0.006(8) 0.034(9) 0.039(7)
C46 0.0415(15) 0.0591(17) 0.0282(13) -0.0063(12) -0.0033(11) -0.0324(13)
C47A 0.034(2) 0.030(2) 0.032(2) -0.0059(19) -0.0084(18) -0.0041(18)
C48A 0.031(3) 0.049(6) 0.056(5) -0.012(3) 0.002(3) -0.017(3)
C47B 0.046(4) 0.029(4) 0.025(3) -0.004(3) -0.008(3) -0.014(3)
C48B 0.017(4) 0.024(5) 0.054(7) 0.004(4) 0.000(4) -0.002(3)

loop_
_atom_type_symbol
_atom_type_description
_atom_type_scat_dispersion_real
_atom_type_scat_dispersion_imag
_atom_type_scat_source
C C 0.0033 0.0016 'International Tables Vol C Tables 4.2.6.8 and 6.1.1.4'
H H 0 0 'International Tables Vol C Tables 4.2.6.8 and 6.1.1.4'
O O 0.0106 0.006 'International Tables Vol C Tables 4.2.6.8 and 6.1.1.4'
Si Si 0.0817 0.0704 'International Tables Vol C Tables 4.2.6.8 and 6.1.1.4'
Zr Zr -2.9673 0.5597 'International Tables Vol C Tables 4.2.6.8 and 6.1.1.4'

loop_
_geom_angle_atom_site_label_1
_geom_angle_atom_site_label_2
_geom_angle_atom_site_label_3
_geom_angle
_geom_angle_site_symmetry_1
_geom_angle_site_symmetry_3
_geom_angle_publ_flag
O9 Zr1 O5 96.84(6) . . ?
O9 Zr1 O1 99.05(6) . . ?
O5 Zr1 O1 99.68(6) . . ?
O9 Zr1 O3 161.96(5) . . ?
O5 Zr1 O3 96.73(6) . . ?
O1 Zr1 O3 90.32(6) . . ?
O9 Zr1 O3 92.01(5) . 5_666 ?
O5 Zr1 O3 162.78(6) . 5_666 ?
O1 Zr1 O3 93.45(6) . 5_666 ?
O3 Zr1 O3 71.94(6) . 5_666 ?
O9 Zr1 O7 88.16(6) . . ?
O5 Zr1 O7 85.64(6) . . ?
O1 Zr1 O7 170.40(6) . . ?
O3 Zr1 O7 81.08(6) . . ?
O3 Zr1 O7 79.90(6) 5_666 . ?
O9 Zr1 Zr1 127.49(4) . 5_666 ?
O5 Zr1 Zr1 131.52(4) . 5_666 ?
O1 Zr1 Zr1 92.32(4) . 5_666 ?
O3 Zr1 Zr1 36.00(4) . 5_666 ?
O3 Zr1 Zr1 35.94(4) 5_666 5_666 ?
O7 Zr1 Zr1 78.22(4) . 5_666 ?
O5 Si1 O10 109.76(8) . . ?
O5 Si1 O12 109.42(8) . . ?
O10 Si1 O12 108.79(8) . . ?
O5 Si1 C31 114.34(9) . . ?
O10 Si1 C31 105.26(11) . . ?
O12 Si1 C31 109.10(10) . . ?
O12 Si2 O2 109.49(8) . . ?
O12 Si2 O13 109.66(8) . . ?
O2 Si2 O13 110.05(8) . . ?
O12 Si2 C37 109.62(9) . . ?
O2 Si2 C37 107.27(9) . . ?
O13 Si2 C37 110.72(9) . . ?
O9 Si3 O14 110.24(8) . . ?
O9 Si3 O2 108.82(8) . . ?
O14 Si3 O2 107.91(8) . . ?
O9 Si3 C1 115.20(9) . . ?
O14 Si3 C1 105.65(9) . . ?
O2 Si3 C1 108.77(9) . . ?
O1 Si4 O6 110.22(8) . . ?
O1 Si4 O11 109.44(8) . . ?
O6 Si4 O11 108.79(8) . . ?
O1 Si4 C13 111.86(9) . . ?
O6 Si4 C13 108.97(9) . . ?
O11 Si4 C13 107.48(9) . . ?
O10 Si5 O6 109.37(8) . . ?
O10 Si5 O8 108.98(8) . . ?
O6 Si5 O8 109.03(8) . . ?
O10 Si5 C19 109.71(10) . . ?
O6 Si5 C19 109.09(10) . . ?
O8 Si5 C19 110.64(9) . . ?
O4 Si6 O13 109.19(8) . . ?
O4 Si6 O8 108.81(8) . . ?
O13 Si6 O8 109.88(8) . . ?
O4 Si6 C25 108.11(9) . . ?
O13 Si6 C25 111.24(9) . . ?
O8 Si6 C25 109.56(9) . . ?
O11 Si7 O14 109.43(8) . . ?
O11 Si7 O4 109.56(8) . . ?
O14 Si7 O4 109.07(8) . . ?
O11 Si7 C7 109.29(9) . . ?
O14 Si7 C7 109.20(9) . . ?
O4 Si7 C7 110.29(9) . . ?
Si4 O1 Zr1 141.62(9) . . ?
Si2 O2 Si3 147.78(10) . . ?
C46 O3 Zr1 126.71(15) . . ?
C46 O3 Zr1 125.21(15) . 5_666 ?
Zr1 O3 Zr1 108.06(6) . 5_666 ?
Si7 O4 Si6 149.50(10) . . ?
Si1 O5 Zr1 157.88(9) . . ?
Si4 O6 Si5 163.38(11) . . ?
C43A O7 Zr1 125.34(18) . . ?
C43B O7 Zr1 150.7(11) . . ?
C43A O7 H7C 118.9(17) . . ?
C43B O7 H7C 94(2) . . ?
Zr1 O7 H7C 115.4(17) . . ?
Si5 O8 Si6 141.94(10) . . ?
Si3 O9 Zr1 156.01(9) . . ?
Si5 O10 Si1 146.01(10) . . ?
Si2 O12 Si1 149.90(10) . . ?
Si6 O13 Si2 149.53(10) . . ?
C6 C1 C2 110.2(2) . . ?
C6 C1 Si3 111.00(15) . . ?
C2 C1 Si3 110.18(15) . . ?
C6 C1 H1 108.5 . . ?
C2 C1 H1 108.5 . . ?
Si3 C1 H1 108.5 . . ?
C3 C2 C1 112.9(2) . . ?
C3 C2 H2A 109 . . ?
C1 C2 H2A 109 . . ?
C3 C2 H2B 109 . . ?
C1 C2 H2B 109 . . ?
H2A C2 H2B 107.8 . . ?
C4 C3 C2 111.0(3) . . ?
C4 C3 H3A 109.4 . . ?
C2 C3 H3A 109.4 . . ?
C4 C3 H3B 109.4 . . ?
C2 C3 H3B 109.4 . . ?
H3A C3 H3B 108 . . ?
C3 C4 C5 110.8(2) . . ?
C3 C4 H4A 109.5 . . ?
C5 C4 H4A 109.5 . . ?
C3 C4 H4B 109.5 . . ?
C5 C4 H4B 109.5 . . ?
H4A C4 H4B 108.1 . . ?
C4 C5 C6 111.0(2) . . ?
C4 C5 H5A 109.4 . . ?
C6 C5 H5A 109.4 . . ?
C4 C5 H5B 109.4 . . ?
C6 C5 H5B 109.4 . . ?
H5A C5 H5B 108 . . ?
C5 C6 C1 113.0(2) . . ?
C5 C6 H6A 109 . . ?
C1 C6 H6A 109 . . ?
C5 C6 H6B 109 . . ?
C1 C6 H6B 109 . . ?
H6A C6 H6B 107.8 . . ?
C8 C7 C12 109.96(19) . . ?
C8 C7 Si7 112.54(15) . . ?
C12 C7 Si7 112.47(15) . . ?
C8 C7 H7 107.2 . . ?
C12 C7 H7 107.2 . . ?
Si7 C7 H7 107.2 . . ?
C9 C8 C7 111.6(2) . . ?
C9 C8 H8A 109.3 . . ?
C7 C8 H8A 109.3 . . ?
C9 C8 H8B 109.3 . . ?
C7 C8 H8B 109.3 . . ?
H8A C8 H8B 108 . . ?
C10 C9 C8 111.3(2) . . ?
C10 C9 H9A 109.4 . . ?
C8 C9 H9A 109.4 . . ?
C10 C9 H9B 109.4 . . ?
C8 C9 H9B 109.4 . . ?
H9A C9 H9B 108 . . ?
C11 C10 C9 111.4(2) . . ?
C11 C10 H10A 109.4 . . ?
C9 C10 H10A 109.4 . . ?
C11 C10 H10B 109.4 . . ?
C9 C10 H10B 109.4 . . ?
H10A C10 H10B 108 . . ?
C10 C11 C12 111.1(2) . . ?
C10 C11 H11A 109.4 . . ?
C12 C11 H11A 109.4 . . ?
C10 C11 H11B 109.4 . . ?
C12 C11 H11B 109.4 . . ?
H11A C11 H11B 108 . . ?
Si7 O11 Si4 146.86(10) . . ?
C11 C12 C7 111.4(2) . . ?
C11 C12 H12A 109.3 . . ?
C7 C12 H12A 109.3 . . ?
C11 C12 H12B 109.3 . . ?
C7 C12 H12B 109.3 . . ?
H12A C12 H12B 108 . . ?
C18B C13 C14B 116.6(13) . . ?
C14A C13 C18A 110.6(2) . . ?
C18B C13 Si4 120.0(8) . . ?
C14A C13 Si4 112.86(17) . . ?
C14B C13 Si4 114.6(8) . . ?
C18A C13 Si4 110.92(17) . . ?
C14A C13 H13A 107.4 . . ?
C18A C13 H13A 107.4 . . ?
Si4 C13 H13A 107.4 . . ?
C18B C13 H13B 99.9 . . ?
C14B C13 H13B 99.9 . . ?
Si4 C13 H13B 99.9 . . ?
C13 C14A C15A 112.1(2) . . ?
C13 C14A H14A 109.2 . . ?
C15A C14A H14A 109.2 . . ?
C13 C14A H14B 109.2 . . ?
C15A C14A H14B 109.2 . . ?
H14A C14A H14B 107.9 . . ?
C16A C15A C14A 110.8(3) . . ?
C16A C15A H15A 109.5 . . ?
C14A C15A H15A 109.5 . . ?
C16A C15A H15B 109.5 . . ?
C14A C15A H15B 109.5 . . ?
H15A C15A H15B 108.1 . . ?
C17A C16A C15A 111.5(3) . . ?
C17A C16A H16A 109.3 . . ?
C15A C16A H16A 109.3 . . ?
C17A C16A H16B 109.3 . . ?
C15A C16A H16B 109.3 . . ?
H16A C16A H16B 108 . . ?
C16A C17A C18A 111.1(3) . . ?
C16A C17A H17A 109.4 . . ?
C18A C17A H17A 109.4 . . ?
C16A C17A H17B 109.4 . . ?
C18A C17A H17B 109.4 . . ?
H17A C17A H17B 108 . . ?
C17A C18A C13 111.7(2) . . ?
C17A C18A H18A 109.3 . . ?
C13 C18A H18A 109.3 . . ?
C17A C18A H18B 109.3 . . ?
C13 C18A H18B 109.3 . . ?
H18A C18A H18B 107.9 . . ?
C15B C14B C13 114.2(17) . . ?
C15B C14B H14C 108.7 . . ?
C13 C14B H14C 108.7 . . ?
C15B C14B H14D 108.7 . . ?
C13 C14B H14D 108.7 . . ?
H14C C14B H14D 107.6 . . ?
C16B C15B C14B 104(2) . . ?
C16B C15B H15C 111 . . ?
C14B C15B H15C 111 . . ?
C16B C15B H15D 111 . . ?
C14B C15B H15D 111 . . ?
H15C C15B H15D 109 . . ?
C15B C16B C17B 111(2) . . ?
C15B C16B H16C 109.4 . . ?
C17B C16B H16C 109.4 . . ?
C15B C16B H16D 109.4 . . ?
C17B C16B H16D 109.4 . . ?
H16C C16B H16D 108 . . ?
C18B C17B C16B 108.3(19) . . ?
C18B C17B H17C 110 . . ?
C16B C17B H17C 110 . . ?
C18B C17B H17D 110 . . ?
C16B C17B H17D 110 . . ?
H17C C17B H17D 108.4 . . ?
C13 C18B C17B 115.4(15) . . ?
C13 C18B H18C 108.4 . . ?
C17B C18B H18C 108.4 . . ?
C13 C18B H18D 108.4 . . ?
C17B C18B H18D 108.4 . . ?
H18C C18B H18D 107.5 . . ?
C24 C19 C20 110.7(2) . . ?
C24 C19 Si5 112.15(16) . . ?
C20 C19 Si5 110.35(15) . . ?
C24 C19 H19 107.8 . . ?
C20 C19 H19 107.8 . . ?
Si5 C19 H19 107.8 . . ?
Si7 O14 Si3 148.14(11) . . ?
C21 C20 C19 113.0(2) . . ?
C21 C20 H20A 109 . . ?
C19 C20 H20A 109 . . ?
C21 C20 H20B 109 . . ?
C19 C20 H20B 109 . . ?
H20A C20 H20B 107.8 . . ?
C22 C21 C20 111.0(2) . . ?
C22 C21 H21A 109.4 . . ?
C20 C21 H21A 109.4 . . ?
C22 C21 H21B 109.4 . . ?
C20 C21 H21B 109.4 . . ?
H21A C21 H21B 108 . . ?
C21 C22 C23 111.0(2) . . ?
C21 C22 H22A 109.4 . . ?
C23 C22 H22A 109.4 . . ?
C21 C22 H22B 109.4 . . ?
C23 C22 H22B 109.4 . . ?
H22A C22 H22B 108 . . ?
C22 C23 C24 111.0(2) . . ?
C22 C23 H23A 109.4 . . ?
C24 C23 H23A 109.4 . . ?
C22 C23 H23B 109.4 . . ?
C24 C23 H23B 109.4 . . ?
H23A C23 H23B 108 . . ?
C23 C24 C19 112.7(2) . . ?
C23 C24 H24A 109.1 . . ?
C19 C24 H24A 109.1 . . ?
C23 C24 H24B 109.1 . . ?
C19 C24 H24B 109.1 . . ?
H24A C24 H24B 107.8 . . ?
C26 C25 C30 109.9(2) . . ?
C26 C25 Si6 111.10(15) . . ?
C30 C25 Si6 111.47(15) . . ?
C26 C25 H25 108.1 . . ?
C30 C25 H25 108.1 . . ?
Si6 C25 H25 108.1 . . ?
C25 C26 C27 112.3(2) . . ?
C25 C26 H26A 109.1 . . ?
C27 C26 H26A 109.1 . . ?
C25 C26 H26B 109.1 . . ?
C27 C26 H26B 109.1 . . ?
H26A C26 H26B 107.9 . . ?
C28 C27 C26 110.8(2) . . ?
C28 C27 H27A 109.5 . . ?
C26 C27 H27A 109.5 . . ?
C28 C27 H27B 109.5 . . ?
C26 C27 H27B 109.5 . . ?
H27A C27 H27B 108.1 . . ?
C27 C28 C29 110.5(2) . . ?
C27 C28 H28A 109.6 . . ?
C29 C28 H28A 109.6 . . ?
C27 C28 H28B 109.6 . . ?
C29 C28 H28B 109.6 . . ?
H28A C28 H28B 108.1 . . ?
C28 C29 C30 111.6(2) . . ?
C28 C29 H29A 109.3 . . ?
C30 C29 H29A 109.3 . . ?
C28 C29 H29B 109.3 . . ?
C30 C29 H29B 109.3 . . ?
H29A C29 H29B 108 . . ?
C25 C30 C29 112.4(2) . . ?
C25 C30 H30A 109.1 . . ?
C29 C30 H30A 109.1 . . ?
C25 C30 H30B 109.1 . . ?
C29 C30 H30B 109.1 . . ?
H30A C30 H30B 107.9 . . ?
C36B C31 C32 120.8(5) . . ?
C36A C31 C32 110.7(2) . . ?
C36B C31 Si1 125.0(5) . . ?
C36A C31 Si1 117.2(2) . . ?
C32 C31 Si1 111.02(16) . . ?
C36A C31 H31A 105.7 . . ?
C32 C31 H31A 105.7 . . ?
Si1 C31 H31A 105.7 . . ?
C36B C31 H31B 95.9 . . ?
C32 C31 H31B 95.9 . . ?
Si1 C31 H31B 95.9 . . ?
C31 C32 C33A 112.5(2) . . ?
C31 C32 C33B 110.4(6) . . ?
C31 C32 H32A 109.1 . . ?
C33A C32 H32A 109.1 . . ?
C31 C32 H32B 109.1 . . ?
C33A C32 H32B 109.1 . . ?
H32A C32 H32B 107.8 . . ?
C31 C32 H32C 109.6 . . ?
C33B C32 H32C 109.6 . . ?
C31 C32 H32D 109.6 . . ?
C33B C32 H32D 109.6 . . ?
H32C C32 H32D 108.1 . . ?
C34A C33A C32 108.9(3) . . ?
C34A C33A H33A 109.9 . . ?
C32 C33A H33A 109.9 . . ?
C34A C33A H33B 109.9 . . ?
C32 C33A H33B 109.9 . . ?
H33A C33A H33B 108.3 . . ?
C35A C34A C33A 111.5(3) . . ?
C35A C34A H34A 109.3 . . ?
C33A C34A H34A 109.3 . . ?
C35A C34A H34B 109.3 . . ?
C33A C34A H34B 109.3 . . ?
H34A C34A H34B 108 . . ?
C34A C35A C36A 111.4(3) . . ?
C34A C35A H35A 109.4 . . ?
C36A C35A H35A 109.4 . . ?
C34A C35A H35B 109.4 . . ?
C36A C35A H35B 109.4 . . ?
H35A C35A H35B 108 . . ?
C31 C36A C35A 112.7(3) . . ?
C31 C36A H36A 109 . . ?
C35A C36A H36A 109 . . ?
C31 C36A H36B 109 . . ?
C35A C36A H36B 109 . . ?
H36A C36A H36B 107.8 . . ?
C34B C33B C32 104.4(10) . . ?
C34B C33B H33C 110.9 . . ?
C32 C33B H33C 110.9 . . ?
C34B C33B H33D 110.9 . . ?
C32 C33B H33D 110.9 . . ?
H33C C33B H33D 108.9 . . ?
C35B C34B C33B 111.0(11) . . ?
C35B C34B H34C 109.4 . . ?
C33B C34B H34C 109.4 . . ?
C35B C34B H34D 109.4 . . ?
C33B C34B H34D 109.4 . . ?
H34C C34B H34D 108 . . ?
C34B C35B C36B 112.0(10) . . ?
C34B C35B H35C 109.2 . . ?
C36B C35B H35C 109.2 . . ?
C34B C35B H35D 109.2 . . ?
C36B C35B H35D 109.2 . . ?
H35C C35B H35D 107.9 . . ?
C31 C36B C35B 116.7(9) . . ?
C31 C36B H36C 108.1 . . ?
C35B C36B H36C 108.1 . . ?
C31 C36B H36D 108.1 . . ?
C35B C36B H36D 108.1 . . ?
H36C C36B H36D 107.3 . . ?
C42 C37 C38 110.8(2) . . ?
C42 C37 Si2 110.37(15) . . ?
C38 C37 Si2 112.21(16) . . ?
C42 C37 H37 107.7 . . ?
C38 C37 H37 107.7 . . ?
Si2 C37 H37 107.7 . . ?
C39 C38 C37 111.8(2) . . ?
C39 C38 H38A 109.3 . . ?
C37 C38 H38A 109.3 . . ?
C39 C38 H38B 109.3 . . ?
C37 C38 H38B 109.3 . . ?
H38A C38 H38B 107.9 . . ?
C40 C39 C38 111.5(2) . . ?
C40 C39 H39A 109.3 . . ?
C38 C39 H39A 109.3 . . ?
C40 C39 H39B 109.3 . . ?
C38 C39 H39B 109.3 . . ?
H39A C39 H39B 108 . . ?
C39 C40 C41 110.5(3) . . ?
C39 C40 H40A 109.5 . . ?
C41 C40 H40A 109.5 . . ?
C39 C40 H40B 109.5 . . ?
C41 C40 H40B 109.5 . . ?
H40A C40 H40B 108.1 . . ?
C40 C41 C42 111.3(3) . . ?
C40 C41 H41A 109.4 . . ?
C42 C41 H41A 109.4 . . ?
C40 C41 H41B 109.4 . . ?
C42 C41 H41B 109.4 . . ?
H41A C41 H41B 108 . . ?
C37 C42 C41 111.6(2) . . ?
C37 C42 H42A 109.3 . . ?
C41 C42 H42A 109.3 . . ?
C37 C42 H42B 109.3 . . ?
C41 C42 H42B 109.3 . . ?
H42A C42 H42B 108 . . ?
O7 C43A C45A 109.7(3) . . ?
O7 C43A C44A 109.0(3) . . ?
C45A C43A C44A 112.5(3) . . ?
O7 C43A H43A 108.5 . . ?
C45A C43A H43A 108.5 . . ?
C44A C43A H43A 108.5 . . ?
C43A C44A H44A 109.5 . . ?
C43A C44A H44B 109.5 . . ?
H44A C44A H44B 109.5 . . ?
C43A C44A H44C 109.5 . . ?
H44A C44A H44C 109.5 . . ?
H44B C44A H44C 109.5 . . ?
C43A C45A H45A 109.5 . . ?
C43A C45A H45B 109.5 . . ?
H45A C45A H45B 109.5 . . ?
C43A C45A H45C 109.5 . . ?
H45A C45A H45C 109.5 . . ?
H45B C45A H45C 109.5 . . ?
C45B C43B O7 105(2) . . ?
C45B C43B C44B 112(3) . . ?
O7 C43B C44B 99(2) . . ?
C45B C43B H43B 113.4 . . ?
O7 C43B H43B 113.4 . . ?
C44B C43B H43B 113.4 . . ?
C43B C44B H44D 109.5 . . ?
C43B C44B H44E 109.5 . . ?
H44D C44B H44E 109.5 . . ?
C43B C44B H44F 109.5 . . ?
H44D C44B H44F 109.5 . . ?
H44E C44B H44F 109.5 . . ?
C43B C45B H45D 109.5 . . ?
C43B C45B H45E 109.5 . . ?
H45D C45B H45E 109.5 . . ?
C43B C45B H45F 109.5 . . ?
H45D C45B H45F 109.5 . . ?
H45E C45B H45F 109.5 . . ?
C47B C46 O3 116.4(3) . . ?
C48A C46 O3 112.2(4) . . ?
C47B C46 C48B 125.0(6) . . ?
O3 C46 C48B 109.7(6) . . ?
C48A C46 C47A 121.3(5) . . ?
O3 C46 C47A 113.5(2) . . ?
C48A C46 H46A 102.2 . . ?
O3 C46 H46A 102.2 . . ?
C47A C46 H46A 102.2 . . ?
C47B C46 H46B 99.9 . . ?
O3 C46 H46B 99.9 . . ?
C48B C46 H46B 99.9 . . ?
C46 C47A H47A 109.5 . . ?
C46 C47A H47B 109.5 . . ?
H47A C47A H47B 109.5 . . ?
C46 C47A H47C 109.5 . . ?
H47A C47A H47C 109.5 . . ?
H47B C47A H47C 109.5 . . ?
C46 C48A H48A 109.5 . . ?
C46 C48A H48B 109.5 . . ?
H48A C48A H48B 109.5 . . ?
C46 C48A H48C 109.5 . . ?
H48A C48A H48C 109.5 . . ?
H48B C48A H48C 109.5 . . ?
C46 C47B H47D 109.5 . . ?
C46 C47B H47E 109.5 . . ?
H47D C47B H47E 109.5 . . ?
C46 C47B H47F 109.5 . . ?
H47D C47B H47F 109.5 . . ?
H47E C47B H47F 109.5 . . ?
C46 C48B H48D 109.5 . . ?
C46 C48B H48E 109.5 . . ?
H48D C48B H48E 109.5 . . ?
C46 C48B H48F 109.5 . . ?
H48D C48B H48F 109.5 . . ?
H48E C48B H48F 109.5 . . ?

loop_
_geom_bond_atom_site_label_1
_geom_bond_atom_site_label_2
_geom_bond_distance
_geom_bond_site_symmetry_2
_geom_bond_publ_flag
Zr1 O9 1.9865(14) . ?
Zr1 O5 1.9877(14) . ?
Zr1 O1 1.9967(14) . ?
Zr1 O3 2.1557(14) . ?
Zr1 O3 2.1589(14) 5_666 ?
Zr1 O7 2.3029(15) . ?
Zr1 Zr1 3.4918(4) 5_666 ?
Si1 O5 1.6113(15) . ?
Si1 O10 1.6241(16) . ?
Si1 O12 1.6298(16) . ?
Si1 C31 1.853(2) . ?
Si2 O12 1.6134(16) . ?
Si2 O2 1.6159(15) . ?
Si2 O13 1.6243(15) . ?
Si2 C37 1.849(2) . ?
Si3 O9 1.6117(15) . ?
Si3 O14 1.6200(15) . ?
Si3 O2 1.6249(15) . ?
Si3 C1 1.862(2) . ?
Si4 O1 1.6133(15) . ?
Si4 O6 1.6167(15) . ?
Si4 O11 1.6247(15) . ?
Si4 C13 1.851(2) . ?
Si5 O10 1.6128(16) . ?
Si5 O6 1.6172(16) . ?
Si5 O8 1.6224(15) . ?
Si5 C19 1.851(2) . ?
Si6 O4 1.6181(15) . ?
Si6 O13 1.6204(15) . ?
Si6 O8 1.6240(15) . ?
Si6 C25 1.851(2) . ?
Si7 O11 1.6123(15) . ?
Si7 O14 1.6131(15) . ?
Si7 O4 1.6168(15) . ?
Si7 C7 1.842(2) . ?
O3 C46 1.451(3) . ?
O7 C43A 1.460(4) . ?
O7 C43B 1.47(3) . ?
O7 H7C 0.887(16) . ?
C1 C6 1.538(3) . ?
C1 C2 1.538(3) . ?
C1 H1 1 . ?
C2 C3 1.519(4) . ?
C2 H2A 0.99 . ?
C2 H2B 0.99 . ?
C3 C4 1.514(4) . ?
C3 H3A 0.99 . ?
C3 H3B 0.99 . ?
C4 C5 1.516(4) . ?
C4 H4A 0.99 . ?
C4 H4B 0.99 . ?
C5 C6 1.522(3) . ?
C5 H5A 0.99 . ?
C5 H5B 0.99 . ?
C6 H6A 0.99 . ?
C6 H6B 0.99 . ?
C7 C8 1.526(3) . ?
C7 C12 1.539(3) . ?
C7 H7 1 . ?
C8 C9 1.522(3) . ?
C8 H8A 0.99 . ?
C8 H8B 0.99 . ?
C9 C10 1.521(4) . ?
C9 H9A 0.99 . ?
C9 H9B 0.99 . ?
C10 C11 1.513(4) . ?
C10 H10A 0.99 . ?
C10 H10B 0.99 . ?
C11 C12 1.527(3) . ?
C11 H11A 0.99 . ?
C11 H11B 0.99 . ?
C12 H12A 0.99 . ?
C12 H12B 0.99 . ?
C13 C18B 1.429(15) . ?
C13 C14A 1.499(3) . ?
C13 C14B 1.544(15) . ?
C13 C18A 1.551(3) . ?
C13 H13A 1 . ?
C13 H13B 1 . ?
C14A C15A 1.520(4) . ?
C14A H14A 0.99 . ?
C14A H14B 0.99 . ?
C15A C16A 1.516(4) . ?
C15A H15A 0.99 . ?
C15A H15B 0.99 . ?
C16A C17A 1.507(5) . ?
C16A H16A 0.99 . ?
C16A H16B 0.99 . ?
C17A C18A 1.522(4) . ?
C17A H17A 0.99 . ?
C17A H17B 0.99 . ?
C18A H18A 0.99 . ?
C18A H18B 0.99 . ?
C14B C15B 1.523(18) . ?
C14B H14C 0.99 . ?
C14B H14D 0.99 . ?
C15B C16B 1.498(18) . ?
C15B H15C 0.99 . ?
C15B H15D 0.99 . ?
C16B C17B 1.516(18) . ?
C16B H16C 0.99 . ?
C16B H16D 0.99 . ?
C17B C18B 1.505(17) . ?
C17B H17C 0.99 . ?
C17B H17D 0.99 . ?
C18B H18C 0.99 . ?
C18B H18D 0.99 . ?
C19 C24 1.533(3) . ?
C19 C20 1.548(3) . ?
C19 H19 1 . ?
C20 C21 1.524(3) . ?
C20 H20A 0.99 . ?
C20 H20B 0.99 . ?
C21 C22 1.518(4) . ?
C21 H21A 0.99 . ?
C21 H21B 0.99 . ?
C22 C23 1.522(4) . ?
C22 H22A 0.99 . ?
C22 H22B 0.99 . ?
C23 C24 1.528(4) . ?
C23 H23A 0.99 . ?
C23 H23B 0.99 . ?
C24 H24A 0.99 . ?
C24 H24B 0.99 . ?
C25 C26 1.525(3) . ?
C25 C30 1.527(3) . ?
C25 H25 1 . ?
C26 C27 1.527(3) . ?
C26 H26A 0.99 . ?
C26 H26B 0.99 . ?
C27 C28 1.502(4) . ?
C27 H27A 0.99 . ?
C27 H27B 0.99 . ?
C28 C29 1.508(4) . ?
C28 H28A 0.99 . ?
C28 H28B 0.99 . ?
C29 C30 1.537(3) . ?
C29 H29A 0.99 . ?
C29 H29B 0.99 . ?
C30 H30A 0.99 . ?
C30 H30B 0.99 . ?
C31 C36B 1.337(9) . ?
C31 C36A 1.475(4) . ?
C31 C32 1.537(3) . ?
C31 H31A 1 . ?
C31 H31B 1 . ?
C32 C33A 1.547(4) . ?
C32 C33B 1.566(13) . ?
C32 H32A 0.99 . ?
C32 H32B 0.99 . ?
C32 H32C 0.99 . ?
C32 H32D 0.99 . ?
C33A C34A 1.511(5) . ?
C33A H33A 0.99 . ?
C33A H33B 0.99 . ?
C34A C35A 1.511(5) . ?
C34A H34A 0.99 . ?
C34A H34B 0.99 . ?
C35A C36A 1.533(4) . ?
C35A H35A 0.99 . ?
C35A H35B 0.99 . ?
C36A H36A 0.99 . ?
C36A H36B 0.99 . ?
C33B C34B 1.517(15) . ?
C33B H33C 0.99 . ?
C33B H33D 0.99 . ?
C34B C35B 1.510(14) . ?
C34B H34C 0.99 . ?
C34B H34D 0.99 . ?
C35B C36B 1.518(12) . ?
C35B H35C 0.99 . ?
C35B H35D 0.99 . ?
C36B H36C 0.99 . ?
C36B H36D 0.99 . ?
C37 C42 1.530(3) . ?
C37 C38 1.534(3) . ?
C37 H37 1 . ?
C38 C39 1.529(3) . ?
C38 H38A 0.99 . ?
C38 H38B 0.99 . ?
C39 C40 1.512(4) . ?
C39 H39A 0.99 . ?
C39 H39B 0.99 . ?
C40 C41 1.515(4) . ?
C40 H40A 0.99 . ?
C40 H40B 0.99 . ?
C41 C42 1.532(3) . ?
C41 H41A 0.99 . ?
C41 H41B 0.99 . ?
C42 H42A 0.99 . ?
C42 H42B 0.99 . ?
C43A C45A 1.499(5) . ?
C43A C44A 1.508(6) . ?
C43A H43A 1 . ?
C44A H44A 0.98 . ?
C44A H44B 0.98 . ?
C44A H44C 0.98 . ?
C45A H45A 0.98 . ?
C45A H45B 0.98 . ?
C45A H45C 0.98 . ?
C43B C45B 1.46(2) . ?
C43B C44B 1.49(2) . ?
C43B H43B 1 . ?
C44B H44D 0.98 . ?
C44B H44E 0.98 . ?
C44B H44F 0.98 . ?
C45B H45D 0.98 . ?
C45B H45E 0.98 . ?
C45B H45F 0.98 . ?
C46 C47B 1.340(6) . ?
C46 C48A 1.420(8) . ?
C46 C48B 1.523(10) . ?
C46 C47A 1.506(5) . ?
C46 H46A 1 . ?
C46 H46B 1 . ?
C47A H47A 0.98 . ?
C47A H47B 0.98 . ?
C47A H47C 0.98 . ?
C48A H48A 0.98 . ?
C48A H48B 0.98 . ?
C48A H48C 0.98 . ?
C47B H47D 0.98 . ?
C47B H47E 0.98 . ?
C47B H47F 0.98 . ?
C48B H48D 0.98 . ?
C48B H48E 0.98 . ?
C48B H48F 0.98 . ?
